data_7201022
loop_
_publ_author_name
'Zhang, Hai-Xia'
'Yao, Qing-Xia'
'Jin, Xu-Hui'
'Ju, Zhan-Feng'
'Zhang, Jie'

_publ_section_title
;
 An unprecedented 9-fold [3 \\times 3] interpenetrated diamondoid
 network coordination polymer containing Cu(II)-based
 &#x201C;paddlewheels&#x201D; as connecting node
;
_journal_issue 9
_journal_name_full CrystEngComm
_journal_page_first 1807
_journal_paper_doi 10.1039/b903214b
_journal_volume 11
_journal_year 2009
_chemical_formula_moiety '[Cu2C52H40N6O14] 0.5Cl 0.5(OH) 8H2O'
_chemical_formula_sum 'C52 H56.5 Cl0.5 Cu2 N6 O22.5'
_chemical_formula_weight 1270.34
_chemical_name_systematic
;
?
;
_space_group_IT_number 122
_symmetry_cell_setting tetragonal
_symmetry_space_group_name_Hall 'I -4 2bw'
_symmetry_space_group_name_H-M 'I -4 2 d'
_atom_sites_solution_hydrogens geom
_atom_sites_solution_primary direct
_atom_sites_solution_secondary difmap
_audit_creation_method SHELXL-97
_cell_angle_alpha 90.00
_cell_angle_beta 90.00
_cell_angle_gamma 90.00
_cell_formula_units_Z 4
_cell_length_a 13.335(2)
_cell_length_b 13.335(2)
_cell_length_c 31.626(8)
_cell_measurement_reflns_used 7273
_cell_measurement_temperature 293(2)
_cell_measurement_theta_max 27.4797
_cell_measurement_theta_min 2.1609
_cell_volume 5623.8(19)
_computing_cell_refinement 'CrystalClear (Rigaku/MSC Inc., 2005)'
_computing_data_collection 'CrystalClear (Rigaku/MSC Inc., 2005)'
_computing_data_reduction 'CrystalClear (Rigaku/MSC Inc., 2005)'
_computing_structure_refinement 'SHELXL-97 (Sheldrick, 1997)'
_computing_structure_solution 'SHELXS-97 (Sheldrick, 1990)'
_diffrn_ambient_temperature 293(2)
_diffrn_measured_fraction_theta_full 0.991
_diffrn_measured_fraction_theta_max 0.991
_diffrn_measurement_device_type 'CCD area detector'
_diffrn_measurement_method CCD_Profile_fitting
_diffrn_radiation_monochromator graphite
_diffrn_radiation_source 'fine-focus sealed tube'
_diffrn_radiation_type MoK\a
_diffrn_radiation_wavelength 0.71073
_diffrn_reflns_av_R_equivalents 0.0272
_diffrn_reflns_av_sigmaI/netI 0.0186
_diffrn_reflns_limit_h_max 16
_diffrn_reflns_limit_h_min -17
_diffrn_reflns_limit_k_max 10
_diffrn_reflns_limit_k_min -17
_diffrn_reflns_limit_l_max 41
_diffrn_reflns_limit_l_min -41
_diffrn_reflns_number 20911
_diffrn_reflns_theta_full 27.50
_diffrn_reflns_theta_max 27.50
_diffrn_reflns_theta_min 2.51
_exptl_absorpt_coefficient_mu 0.866
_exptl_absorpt_correction_T_max 1.000
_exptl_absorpt_correction_T_min 0.8094
_exptl_absorpt_correction_type multi-scan
_exptl_absorpt_process_details '(R.H. Blessing, 1995&1997)'
_exptl_crystal_colour green
_exptl_crystal_density_diffrn 1.500
_exptl_crystal_density_method 'not measured'
_exptl_crystal_description block
_exptl_crystal_F_000 2628
_exptl_crystal_size_max 0.6000
_exptl_crystal_size_mid 0.3000
_exptl_crystal_size_min 0.3000
_refine_diff_density_max 1.699
_refine_diff_density_min -0.608
_refine_diff_density_rms 0.117
_refine_ls_abs_structure_details 'Flack H D (1983), Acta Cryst. A39, 876-881'
_refine_ls_abs_structure_Flack 0.00(3)
_refine_ls_extinction_method none
_refine_ls_goodness_of_fit_ref 1.062
_refine_ls_hydrogen_treatment constr
_refine_ls_matrix_type full
_refine_ls_number_parameters 178
_refine_ls_number_reflns 3221
_refine_ls_number_restraints 0
_refine_ls_restrained_S_all 1.062
_refine_ls_R_factor_all 0.0692
_refine_ls_R_factor_gt 0.0674
_refine_ls_shift/su_max 0.000
_refine_ls_shift/su_mean 0.000
_refine_ls_structure_factor_coef Fsqd
_refine_ls_weighting_details 'calc w=1/[\s^2^(Fo^2^)+(0.1349P)^2^+2.4181P] where P=(Fo^2^+2Fc^2^)/3'
_refine_ls_weighting_scheme calc
_refine_ls_wR_factor_gt 0.1942
_refine_ls_wR_factor_ref 0.1980
_reflns_number_gt 3077
_reflns_number_total 3221
_reflns_threshold_expression >2sigma(I)
_cod_data_source_file b903214b.txt
_cod_data_source_block 1:
_cod_depositor_comments
;
The following automatic conversions were performed:
'_exptl_absorpt_correction_type' value 'Multi-scan' changed to
'multi-scan' according to
'/home/saulius/struct/CIF-dictionaries/cif_core.dic' dictionary named
'cif_core.dic' version 2.4.1 from 2010-06-29.

Automatic conversion script
Id: cif_fix_enum 1527 2010-12-29 10:47:43Z saulius 
;
_cod_original_cell_volume 5624.2(19)
_cod_original_sg_symbol_H-M I-42d
_cod_original_formula_sum 'C52 H56.50 Cl0.50 Cu2 N6 O22.50'
_cod_database_code 7201022

loop_
_symmetry_equiv_pos_as_xyz
'x, y, z'
'y, -x, -z'
'-x, -y, z'
'-y, x, -z'
'x, -y+1/2, -z+1/4'
'-x, y+1/2, -z+1/4'
'-y, -x+1/2, z+1/4'
'y, x+1/2, z+1/4'
'x+1/2, y+1/2, z+1/2'
'y+1/2, -x+1/2, -z+1/2'
'-x+1/2, -y+1/2, z+1/2'
'-y+1/2, x+1/2, -z+1/2'
'x+1/2, -y+1, -z+3/4'
'-x+1/2, y+1, -z+3/4'
'-y+1/2, -x+1, z+3/4'
'y+1/2, x+1, z+3/4'

loop_
_atom_site_label
_atom_site_type_symbol
_atom_site_fract_x
_atom_site_fract_y
_atom_site_fract_z
_atom_site_U_iso_or_equiv
_atom_site_adp_type
_atom_site_occupancy
_atom_site_symmetry_multiplicity
_atom_site_calc_flag
_atom_site_refinement_flags
_atom_site_disorder_assembly
_atom_site_disorder_group
Cu1 Cu 0.5000 0.5000 0.045555(19) 0.0470(2) Uani 1 2 d S . .
O1 O 0.3642(2) 0.4521(2) 0.04568(10) 0.0584(7) Uani 1 1 d . . .
O2 O 0.3613(2) 0.4499(2) -0.02560(9) 0.0578(7) Uani 1 1 d . . .
O3 O 0.4783(5) 0.5660(6) 0.1128(2) 0.134(2) Uani 1 1 d . . .
O4 O 0.5000 0.5000 0.17237(19) 0.145(4) Uani 1 2 d S . .
N1 N 0.5000 0.5000 0.13457(19) 0.0727(15) Uani 1 2 d S . .
N2 N -0.1333(2) 0.2840(3) -0.02643(11) 0.0542(8) Uani 1 1 d . . .
C1 C 0.3227(3) 0.4357(3) 0.01048(13) 0.0499(8) Uani 1 1 d . . .
C2 C 0.2182(3) 0.3964(3) 0.01204(12) 0.0473(7) Uani 1 1 d . . .
C3 C 0.1572(3) 0.4128(3) 0.04694(14) 0.0525(8) Uani 1 1 d . . .
H3A H 0.1826 0.4465 0.0703 0.063 Uiso 1 1 calc R . .
C4 C 0.0575(3) 0.3790(3) 0.04724(13) 0.0538(8) Uani 1 1 d . . .
H4A H 0.0161 0.3934 0.0701 0.065 Uiso 1 1 calc R . .
C5 C 0.0211(3) 0.3245(3) 0.01354(12) 0.0530(8) Uani 1 1 d . . .
C6 C 0.0829(3) 0.3055(4) -0.02133(13) 0.0595(10) Uani 1 1 d . . .
H6A H 0.0591 0.2676 -0.0439 0.071 Uiso 1 1 calc R . .
C7 C 0.1797(3) 0.3434(3) -0.02210(14) 0.0546(9) Uani 1 1 d . . .
H7A H 0.2195 0.3332 -0.0459 0.066 Uiso 1 1 calc R . .
C8 C -0.0832(3) 0.2826(5) 0.01542(13) 0.0662(12) Uani 1 1 d . . .
H8A H -0.0805 0.2142 0.0257 0.079 Uiso 1 1 calc R . .
H8B H -0.1226 0.3216 0.0353 0.079 Uiso 1 1 calc R . .
C9 C -0.1730(3) 0.3699(4) -0.04060(16) 0.0610(10) Uani 1 1 d . . .
H9A H -0.1688 0.4274 -0.0240 0.073 Uiso 1 1 calc R . .
C10 C -0.2200(3) 0.3747(3) -0.07940(15) 0.0557(9) Uani 1 1 d . . .
H10A H -0.2487 0.4343 -0.0887 0.067 Uiso 1 1 calc R . .
C11 C -0.2238(3) 0.2892(3) -0.10430(13) 0.0469(8) Uani 1 1 d . . .
C12 C -0.1802(3) 0.2009(3) -0.08894(15) 0.0543(9) Uani 1 1 d . . .
H12A H -0.1808 0.1428 -0.1052 0.065 Uiso 1 1 calc R . .
C13 C -0.1364(3) 0.2007(3) -0.04958(14) 0.0543(9) Uani 1 1 d . . .
H13A H -0.1086 0.1418 -0.0390 0.065 Uiso 1 1 calc R . .
Cl Cl 0.0000 0.0000 0.0000 0.0724(8) Uiso 0.50 4 d SP . .
OH1 O 0.0000 0.0000 0.0000 0.0724(8) Uiso 0.50 4 d SP . .
O2W O -0.2492(13) 0.3509(11) 0.1079(5) 0.241(6) Uiso 1 1 d . . .
O1W O -0.0705(19) 0.1190(18) 0.0977(8) 0.342(11) Uiso 1 1 d . . .

loop_
_atom_site_aniso_label
_atom_site_aniso_U_11
_atom_site_aniso_U_22
_atom_site_aniso_U_33
_atom_site_aniso_U_23
_atom_site_aniso_U_13
_atom_site_aniso_U_12
Cu1 0.0392(3) 0.0451(3) 0.0566(4) 0.000 0.000 -0.0042(3)
O1 0.0442(14) 0.0625(16) 0.0684(16) 0.0082(14) -0.0052(12) -0.0096(12)
O2 0.0424(13) 0.0609(16) 0.0701(16) 0.0068(13) 0.0015(11) -0.0083(12)
O3 0.115(5) 0.151(6) 0.138(4) 0.046(4) -0.027(4) -0.024(4)
O4 0.205(10) 0.175(8) 0.053(3) 0.000 0.000 -0.024(10)
N1 0.086(4) 0.069(3) 0.063(3) 0.000 0.000 -0.013(5)
N2 0.0327(14) 0.073(2) 0.0568(16) 0.0016(15) -0.0010(12) -0.0077(14)
C1 0.0397(16) 0.0420(16) 0.068(2) 0.0044(14) -0.0034(14) 0.0014(13)
C2 0.0361(15) 0.0430(17) 0.0627(19) 0.0097(15) -0.0021(13) -0.0014(12)
C3 0.0466(18) 0.052(2) 0.0587(18) -0.0032(16) -0.0070(15) -0.0061(15)
C4 0.0425(18) 0.063(2) 0.0557(18) 0.0025(16) -0.0004(15) -0.0021(16)
C5 0.0363(17) 0.069(2) 0.0534(16) 0.0040(16) -0.0047(13) -0.0049(15)
C6 0.0411(18) 0.083(3) 0.054(2) -0.0067(19) 0.0018(15) -0.0120(19)
C7 0.0432(18) 0.064(2) 0.056(2) -0.0014(17) 0.0048(15) -0.0029(17)
C8 0.0421(19) 0.107(4) 0.0500(19) 0.004(2) -0.0021(15) -0.020(2)
C9 0.048(2) 0.059(2) 0.077(3) -0.019(2) -0.0054(19) 0.0037(17)
C10 0.0452(18) 0.0464(19) 0.075(2) -0.0077(17) -0.0047(16) 0.0060(17)
C11 0.0371(16) 0.0461(18) 0.0576(19) 0.0007(14) -0.0009(14) 0.0010(14)
C12 0.051(2) 0.049(2) 0.064(2) 0.0013(16) -0.0049(17) -0.0001(16)
C13 0.0405(17) 0.0517(19) 0.071(2) 0.0067(17) -0.0082(16) -0.0010(15)

loop_
_atom_type_symbol
_atom_type_description
_atom_type_scat_dispersion_real
_atom_type_scat_dispersion_imag
_atom_type_scat_source
C C 0.0033 0.0016 'International Tables Vol C Tables 4.2.6.8 and 6.1.1.4'
H H 0.0000 0.0000 'International Tables Vol C Tables 4.2.6.8 and 6.1.1.4'
N N 0.0061 0.0033 'International Tables Vol C Tables 4.2.6.8 and 6.1.1.4'
O O 0.0106 0.0060 'International Tables Vol C Tables 4.2.6.8 and 6.1.1.4'
Cu Cu 0.3201 1.2651 'International Tables Vol C Tables 4.2.6.8 and 6.1.1.4'
Cl Cl 0.1484 0.1585 'International Tables Vol C Tables 4.2.6.8 and 6.1.1.4'

loop_
_geom_angle_atom_site_label_1
_geom_angle_atom_site_label_2
_geom_angle_atom_site_label_3
_geom_angle
_geom_angle_site_symmetry_1
_geom_angle_site_symmetry_3
_geom_angle_publ_flag
O1 Cu1 O1 179.77(19) 3_665 . ?
O1 Cu1 O2 89.63(13) 3_665 4_655 ?
O1 Cu1 O2 90.44(14) . 4_655 ?
O1 Cu1 O2 90.44(14) 3_665 2_565 ?
O1 Cu1 O2 89.63(13) . 2_565 ?
O2 Cu1 O2 144.41(17) 4_655 2_565 ?
O1 Cu1 O3 90.37(19) 3_665 3_665 ?
O1 Cu1 O3 89.43(19) . 3_665 ?
O2 Cu1 O3 84.28(19) 4_655 3_665 ?
O2 Cu1 O3 131.30(19) 2_565 3_665 ?
O1 Cu1 O3 89.43(19) 3_665 . ?
O1 Cu1 O3 90.37(19) . . ?
O2 Cu1 O3 131.30(19) 4_655 . ?
O2 Cu1 O3 84.28(19) 2_565 . ?
O3 Cu1 O3 47.0(3) 3_665 . ?
O1 Cu1 Cu1 90.11(9) 3_665 2_565 ?
O1 Cu1 Cu1 90.11(9) . 2_565 ?
O2 Cu1 Cu1 72.21(8) 4_655 2_565 ?
O2 Cu1 Cu1 72.21(8) 2_565 2_565 ?
O3 Cu1 Cu1 156.48(17) 3_665 2_565 ?
O3 Cu1 Cu1 156.48(17) . 2_565 ?
C1 O1 Cu1 118.0(3) . . ?
C1 O2 Cu1 133.5(3) . 2_565 ?
N1 O3 Cu1 103.1(6) . . ?
O3 N1 O3 106.8(10) . 3_665 ?
O3 N1 O4 126.6(5) . . ?
O3 N1 O4 126.6(5) 3_665 . ?
C13 N2 C9 121.2(4) . . ?
C13 N2 C8 119.6(4) . . ?
C9 N2 C8 119.2(4) . . ?
O1 C1 O2 126.2(3) . . ?
O1 C1 C2 116.2(3) . . ?
O2 C1 C2 117.6(3) . . ?
C3 C2 C7 118.8(3) . . ?
C3 C2 C1 121.3(3) . . ?
C7 C2 C1 119.9(3) . . ?
C2 C3 C4 120.7(4) . . ?
C5 C4 C3 119.8(4) . . ?
C4 C5 C6 119.8(3) . . ?
C4 C5 C8 119.5(4) . . ?
C6 C5 C8 120.7(4) . . ?
C7 C6 C5 119.7(4) . . ?
C6 C7 C2 121.1(4) . . ?
N2 C8 C5 112.2(3) . . ?
N2 C9 C10 121.1(4) . . ?
C9 C10 C11 119.0(4) . . ?
C10 C11 C12 118.6(4) . . ?
C10 C11 C11 121.2(3) . 14_444 ?
C12 C11 C11 120.1(3) . 14_444 ?
C13 C12 C11 119.5(4) . . ?
N2 C13 C12 120.6(4) . . ?

loop_
_geom_bond_atom_site_label_1
_geom_bond_atom_site_label_2
_geom_bond_distance
_geom_bond_site_symmetry_2
_geom_bond_publ_flag
Cu1 O1 1.920(3) 3_665 ?
Cu1 O1 1.920(3) . ?
Cu1 O2 2.065(3) 4_655 ?
Cu1 O2 2.065(3) 2_565 ?
Cu1 O3 2.321(9) 3_665 ?
Cu1 O3 2.321(9) . ?
Cu1 Cu1 2.8815(14) 2_565 ?
O1 C1 1.262(5) . ?
O2 C1 1.266(5) . ?
O2 Cu1 2.065(3) 2_565 ?
O3 N1 1.153(7) . ?
O4 N1 1.196(9) . ?
N1 O3 1.153(7) 3_665 ?
N2 C13 1.331(6) . ?
N2 C9 1.340(6) . ?
N2 C8 1.482(5) . ?
C1 C2 1.489(5) . ?
C2 C3 1.389(6) . ?
C2 C7 1.389(6) . ?
C3 C4 1.403(6) . ?
C4 C5 1.379(6) . ?
C5 C6 1.399(6) . ?
C5 C8 1.501(5) . ?
C6 C7 1.387(6) . ?
C9 C10 1.380(7) . ?
C10 C11 1.386(6) . ?
C11 C12 1.400(6) . ?
C11 C11 1.484(8) 14_444 ?
C12 C13 1.375(6) . ?
